data_4001322
loop_
_publ_author_name
'Lange, Stefan'
'Bawohl, Melanie'
'Wilmer, Dirk'
'Meyer, Hinrich-Wilhelm'
'Wiemh\"ofer, Hans-Dieter'
'Nilges, T.'

_publ_section_title
;
 Polymorphism, Structural Frustration, and Electrical Properties of the
 Mixed Conductor Ag10Te4Br3
;
_journal_issue 6
_journal_name_full 'Chemistry of Materials'
_journal_page_first 1401
_journal_paper_doi 10.1021/cm062731p
_journal_volume 19
_journal_year 2007
_chemical_formula_sum 'Ag10 Br3 Te4'
_chemical_formula_weight 1828.8
_chemical_name_systematic ' ?'
_space_group_IT_number 191
_symmetry_cell_setting hexagonal
_symmetry_space_group_name_Hall '-P 6 2'
_symmetry_space_group_name_H-M 'P 6/m m m'
_cell_angle_alpha 90
_cell_angle_beta 90
_cell_angle_gamma 120
_cell_formula_units_Z 1
_cell_length_a 7.984(2)
_cell_length_b 7.984(2)
_cell_length_c 7.688(2)
_cell_measurement_reflns_used 1525
_cell_measurement_temperature 410
_cell_measurement_theta_max 27.78
_cell_measurement_theta_min 2.65
_cell_volume 424.41(19)
_computing_publication_material '(Jana2000; Petricek and Dusek, 2000)'
_computing_structure_refinement '(Jana2000; Petricek and Dusek, 2000)'
_diffrn_ambient_temperature 410
_diffrn_measured_fraction_theta_full 1.00
_diffrn_measurement_device_type 'IPDS II'
_diffrn_radiation_monochromator graphite
_diffrn_radiation_source X-ray
_diffrn_radiation_type 'Mo K\a'
_diffrn_radiation_wavelength 0.71073
_diffrn_reflns_av_R_equivalents 0.0503
_diffrn_reflns_av_sigmaI/netI 0.0352
_diffrn_reflns_limit_h_max 10
_diffrn_reflns_limit_h_min -10
_diffrn_reflns_limit_k_max 10
_diffrn_reflns_limit_k_min -10
_diffrn_reflns_limit_l_max 10
_diffrn_reflns_limit_l_min -10
_diffrn_reflns_number 3670
_diffrn_reflns_theta_full 27.96
_diffrn_reflns_theta_max 27.96
_diffrn_reflns_theta_min 2.65
_exptl_absorpt_coefficient_mu 25.032
_exptl_absorpt_correction_T_max 0.356
_exptl_absorpt_correction_T_min 0.266
_exptl_absorpt_correction_type numerical
_exptl_crystal_colour 'dark grey'
_exptl_crystal_density_diffrn 7.153
_exptl_crystal_description isomorphic
_exptl_crystal_F_000 784
_exptl_crystal_size_max 0.04
_exptl_crystal_size_mid 0.03
_exptl_crystal_size_min 0.02
_refine_diff_density_max 0.85
_refine_diff_density_min -0.57
_refine_ls_extinction_coef 0.179(17)
_refine_ls_extinction_method 'B-C type 1 Gaussian isotropic (Becker & Coppens, 1974)'
_refine_ls_goodness_of_fit_gt 1.70
_refine_ls_goodness_of_fit_ref 1.19
_refine_ls_number_parameters 53
_refine_ls_number_reflns 250
_refine_ls_R_factor_all 0.0707
_refine_ls_R_factor_gt 0.0308
_refine_ls_shift/su_max 0.0072
_refine_ls_shift/su_mean 0.0026
_refine_ls_structure_factor_coef Fsqd
_refine_ls_weighting_details w=1/(\s^2^(I)+0.000762I^2^)
_refine_ls_weighting_scheme sigma
_refine_ls_wR_factor_gt 0.0638
_refine_ls_wR_factor_ref 0.0709
_reflns_number_gt 132
_reflns_number_total 250
_reflns_threshold_expression I>3\s(I)
_cod_data_source_file cm062731psi20061117_043422.cif
_cod_data_source_block Ag10Te4Br3_alpha_410K
_cod_depositor_comments
;
The following automatic conversions were performed:

'_exptl_absorpt_correction_type' value 'Numerical' changed to
'numerical' according to
/home/saulius/struct/CIF-dictionaries/cif_core.dic dictionary named
'cif_core.dic' version 2.4.1 from 2010-06-29.

Automatic conversion script
Id: cif_fix_values 1715 2011-07-08 13:25:40Z adriana 
;
_cod_database_code 4001322

loop_
_symmetry_equiv_pos_site_id
_symmetry_equiv_pos_as_xyz
1 x,y,z
2 x-y,x,z
3 y,x,z
4 -y,x-y,z
5 -x+y,y,z
6 -x,-y,z
7 -x,-x+y,z
8 -x+y,-x,z
9 -y,-x,z
10 y,-x+y,z
11 x-y,-y,z
12 x,x-y,z
13 -x,-y,-z
14 -x+y,-x,-z
15 -y,-x,-z
16 y,-x+y,-z
17 x-y,-y,-z
18 x,y,-z
19 x,x-y,-z
20 x-y,x,-z
21 y,x,-z
22 -y,x-y,-z
23 -x+y,y,-z
24 -x,-x+y,-z

loop_
_atom_site_label
_atom_site_type_symbol
_atom_site_fract_x
_atom_site_fract_y
_atom_site_fract_z
_atom_site_adp_type
_atom_site_U_iso_or_equiv
_atom_site_symmetry_multiplicity
_atom_site_occupancy
_atom_site_calc_flag
Te1_2a Te 0 0 0.1837(6) Uani 0.0406(13) 2 0.521(10) d
Te1_2b Te 0 0 0.3111(10) Uani 0.086(2) 2 0.492(11) d
Te3 Te 0.666667 0.333333 0.5 Uani 0.0744(8) 2 1 d
Br1 Br 0.5 0 0 Uani 0.0670(11) 3 1 d
Ag3_7a Ag 0.4016(16) 0.236(4) 0.2485(10) Uani 0.108(8) 24 0.125(4) d
Ag3_7b Ag 1 0.3137(11) 0.371(3) Uani 0.246(6) 12 0.429(9) d
Ag9 Ag 0.666667 0.333333 0.1952(17) Uani 0.178(9) 4 0.25(4) d
Ag10 Ag 0.0640(15) 0.2133(16) 0 Uani 0.083(6) 12 0.070(2) d

loop_
_atom_site_aniso_label
_atom_site_aniso_type_symbol
_atom_site_aniso_U_11
_atom_site_aniso_U_22
_atom_site_aniso_U_33
_atom_site_aniso_U_12
_atom_site_aniso_U_13
_atom_site_aniso_U_23
Te1_2a Te 0.0428(13) 0.0428(13) 0.036(3) 0.0214(6) 0 0
Te1_2b Te 0.098(3) 0.098(3) 0.062(5) 0.0491(13) 0 0
Te3 Te 0.0594(9) 0.0594(9) 0.1045(17) 0.0297(4) 0 0
Br1 Br 0.0667(11) 0.0663(16) 0.0680(14) 0.0331(8) 0 0
Ag3_7a Ag 0.071(4) 0.135(18) 0.100(5) 0.037074 -0.029(3) -0.007855
Ag3_7b Ag 0.167(6) 0.142(3) 0.437(15) 0.084(3) 0 -0.054(5)
Ag9 Ag 0.235(14) 0.235(14) 0.065(5) 0.118(7) 0 0
Ag10 Ag 0.065(11) 0.057(5) 0.127(11) 0.030046 0 0

loop_
_atom_type_symbol
_atom_type_scat_dispersion_real
_atom_type_scat_dispersion_imag
_atom_type_scat_source
_atom_type_scat_Cromer_Mann_a1
_atom_type_scat_Cromer_Mann_b1
_atom_type_scat_Cromer_Mann_a2
_atom_type_scat_Cromer_Mann_b2
_atom_type_scat_Cromer_Mann_a3
_atom_type_scat_Cromer_Mann_b3
_atom_type_scat_Cromer_Mann_a4
_atom_type_scat_Cromer_Mann_b4
_atom_type_scat_Cromer_Mann_c
Br -0.290 2.460 'International Tables Vol C Tables  4.2.6.8 and 6.1.1.4' 17.1789 2.1723 5.2358 16.579599 5.6377 0.2609 3.9851 41.4328 2.9557
Ag -0.897 1.102 'International Tables Vol C Tables  4.2.6.8 and 6.1.1.4' 19.2808 0.6446 16.688499 7.4726 4.8045 24.6605 1.0463 99.815598 5.179
Te -0.531 1.675 'International Tables Vol C Tables  4.2.6.8 and 6.1.1.4' 19.964399 4.81742 19.0138 0.420885 6.14487 28.5284 2.5239 70.840302 4.352

loop_
_geom_bond_atom_site_label_1
_geom_bond_atom_site_label_2
_geom_bond_site_symmetry_2
_geom_bond_distance
_geom_bond_publ_flag
Te1_2a Te1_2a 13_555 2.824(7) yes
Te1_2a Te1_2b . 0.979(9) yes
Te1_2a Ag3_7a . 2.836(11) yes
Te1_2a Ag3_7a 2_555 2.836(12) yes
Te1_2a Ag3_7a 3_555 2.836(11) yes
Te1_2a Ag3_7a 4_555 2.84(4) yes
Te1_2a Ag3_7a 5_555 2.84(4) yes
Te1_2a Ag3_7a 6_555 2.836(11) yes
Te1_2a Ag3_7a 7_555 2.836(12) yes
Te1_2a Ag3_7a 8_555 2.836(12) yes
Te1_2a Ag3_7a 9_555 2.836(11) yes
Te1_2a Ag3_7a 10_555 2.84(4) yes
Te1_2a Ag3_7a 11_555 2.84(4) yes
Te1_2a Ag3_7a 12_555 2.836(12) yes
Te1_2a Ag3_7b 1_455 2.888(13) yes
Te1_2a Ag3_7b 2_445 2.888(13) yes
Te1_2a Ag3_7b 3_545 2.888(13) yes
Te1_2a Ag3_7b 4_545 2.888(12) yes
Te1_2a Ag3_7b 5_655 2.888(12) yes
Te1_2a Ag3_7b 6_655 2.888(13) yes
Te1_2a Ag10 . 2.070(10) yes
Te1_2a Ag10 13_555 2.070(10) yes
Te1_2a Ag10 2_555 2.070(14) yes
Te1_2a Ag10 14_555 2.070(14) yes
Te1_2a Ag10 3_555 2.070(10) yes
Te1_2a Ag10 15_555 2.070(10) yes
Te1_2a Ag10 4_555 2.070(8) yes
Te1_2a Ag10 16_555 2.070(8) yes
Te1_2a Ag10 5_555 2.070(8) yes
Te1_2a Ag10 17_555 2.070(8) yes
Te1_2a Ag10 7_555 2.070(14) yes
Te1_2a Ag10 19_555 2.070(14) yes
Te1_2b Te1_2b 13_556 2.905(11) yes
Te1_2b Ag3_7a . 2.833(11) yes
Te1_2b Ag3_7a 2_555 2.833(12) yes
Te1_2b Ag3_7a 3_555 2.833(11) yes
Te1_2b Ag3_7a 4_555 2.83(4) yes
Te1_2b Ag3_7a 5_555 2.83(4) yes
Te1_2b Ag3_7a 6_555 2.833(11) yes
Te1_2b Ag3_7a 7_555 2.833(12) yes
Te1_2b Ag3_7a 8_555 2.833(12) yes
Te1_2b Ag3_7a 9_555 2.833(11) yes
Te1_2b Ag3_7a 10_555 2.83(4) yes
Te1_2b Ag3_7a 11_555 2.83(4) yes
Te1_2b Ag3_7a 12_555 2.833(12) yes
Te1_2b Ag3_7b 1_455 2.546(9) yes
Te1_2b Ag3_7b 2_445 2.546(9) yes
Te1_2b Ag3_7b 3_545 2.546(9) yes
Te1_2b Ag3_7b 4_545 2.546(7) yes
Te1_2b Ag3_7b 5_655 2.546(7) yes
Te1_2b Ag3_7b 6_655 2.546(9) yes
Te1_2b Ag10 . 2.830(9) yes
Te1_2b Ag10 13_555 2.830(9) yes
Te1_2b Ag10 2_555 2.830(12) yes
Te1_2b Ag10 14_555 2.830(12) yes
Te1_2b Ag10 3_555 2.830(9) yes
Te1_2b Ag10 15_555 2.830(9) yes
Te1_2b Ag10 4_555 2.830(8) yes
Te1_2b Ag10 16_555 2.830(8) yes
Te1_2b Ag10 5_555 2.830(8) yes
Te1_2b Ag10 17_555 2.830(8) yes
Te1_2b Ag10 7_555 2.830(12) yes
Te1_2b Ag10 19_555 2.830(12) yes
Te3 Ag3_7a . 2.679(10) yes
Te3 Ag3_7a 14_666 2.679(10) yes
Te3 Ag3_7a 15_666 2.679(10) yes
Te3 Ag3_7a 4_655 2.68(3) yes
Te3 Ag3_7a 5_655 2.68(3) yes
Te3 Ag3_7a 18_556 2.679(10) yes
Te3 Ag3_7a 19_556 2.679(10) yes
Te3 Ag3_7a 8_665 2.679(10) yes
Te3 Ag3_7a 9_665 2.679(10) yes
Te3 Ag3_7a 22_656 2.68(3) yes
Te3 Ag3_7a 23_656 2.68(3) yes
Te3 Ag3_7a 12_555 2.679(10) yes
Te3 Ag3_7b . 2.918(8) yes
Te3 Ag3_7b 13_766 2.918(8) yes
Te3 Ag3_7b 2_545 2.918(8) yes
Te3 Ag3_7b 14_666 2.918(8) yes
Te3 Ag3_7b 3_545 2.918(8) yes
Te3 Ag3_7b 15_666 2.918(8) yes
Te3 Ag3_7b 4_655 2.918(11) yes
Te3 Ag3_7b 16_566 2.918(11) yes
Te3 Ag3_7b 5_655 2.918(11) yes
Te3 Ag3_7b 17_566 2.918(11) yes
Te3 Ag3_7b 6_765 2.918(8) yes
Te3 Ag3_7b 18_556 2.918(8) yes
Te3 Ag9 . 2.343(13) yes
Te3 Ag9 14_666 2.343(13) yes
Br1 Ag3_7a 4_655 2.654(18) yes
Br1 Ag3_7a 16_555 2.654(18) yes
Br1 Ag3_7a 7_655 2.65(2) yes
Br1 Ag3_7a 19_555 2.65(2) yes
Br1 Ag3_7a 10_555 2.654(18) yes
Br1 Ag3_7a 22_655 2.654(18) yes
Br1 Ag3_7a 12_555 2.65(2) yes
Br1 Ag3_7a 24_655 2.65(2) yes
Br1 Ag9 . 2.750(7) yes
Br1 Ag9 13_655 2.750(7) yes
Br1 Ag9 2_545 2.750(7) yes
Br1 Ag9 14_665 2.750(7) yes
Br1 Ag10 2_655 2.583(18) yes
Br1 Ag10 14_555 2.583(18) yes
Br1 Ag10 3_555 2.583(15) yes
Br1 Ag10 15_655 2.583(15) yes
Ag3_7a Ag3_7a 2_555 2.79(4) yes
Ag3_7a Ag3_7a 3_555 2.29(4) yes
Ag3_7a Ag3_7a 9_665 2.89(2) yes
Ag3_7a Ag3_7a 10_555 2.79(4) yes
Ag3_7a Ag3_7a 12_555 0.57(5) yes
Ag3_7a Ag3_7b 3_545 1.90(3) yes
Ag3_7a Ag3_7b 5_655 1.48(3) yes
Ag3_7a Ag9 . 1.899(13) yes
Ag3_7a Ag10 14_555 2.938(17) yes
Ag3_7a Ag10 3_555 2.395(12) yes
Ag3_7a Ag10 16_555 2.313(11) yes
Ag3_7a Ag10 5_555 2.715(19) yes
Ag3_7b Ag3_7b 2_545 2.504(6) yes
Ag3_7b Ag3_7b 5_755 2.504(10) yes
Ag3_7b Ag3_7b 6_765 2.975(12) yes
Ag3_7b Ag3_7b 18_556 1.99(3) yes
Ag10 Ag10 2_555 1.514(16) yes
Ag10 Ag10 14_555 2.62(2) yes
Ag10 Ag10 3_555 2.06(2) yes
Ag10 Ag10 15_555 2.214(12) yes
Ag10 Ag10 4_555 2.622(16) yes
Ag10 Ag10 16_555 1.51(2) yes
Ag10 Ag10 5_555 0.68(2) yes
Ag10 Ag10 17_555 2.950(15) yes
Ag10 Ag10 7_555 0.886(15) yes
Ag10 Ag10 19_555 2.89(2) yes
